data_1572177
loop_
_publ_author_name
'Delano, 4th, Francis'
'Benner, Florian'
'Jang, Seoyun'
'Greer, Samuel M.'
'Demir, Selvan'

_publ_section_title
;
 Construction of intermolecular &#x3c3;-hole interactions in rare earth
 metallocene complexes using a 2,3,4,5-tetraiodopyrrolyl anion.
;
_journal_issue 33
_journal_name_full 'Chemical science'
_journal_page_first 13389
_journal_page_last 13404
_journal_paper_doi 10.1039/d4sc03786c
_journal_volume 15
_journal_year 2024
_chemical_formula_moiety 'C24 H30 Dy I4 N, C H2 Cl2'
_chemical_formula_sum 'C25 H32 Cl2 Dy I4 N'
_chemical_formula_weight 1087.51
_space_group_crystal_system monoclinic
_space_group_IT_number 14
_space_group_name_Hall '-P 2ybc'
_space_group_name_H-M_alt 'P 1 21/c 1'
_atom_sites_solution_hydrogens geom
_atom_sites_solution_primary dual
_audit_creation_date 2023-07-10
_audit_creation_method
;
Olex2 1.5
(compiled 2023.03.06 svn.rbb2c1857 for OlexSys, GUI svn.r6748)
;
_audit_update_record
;
2024-04-22 deposited with the CCDC.	2024-07-25 downloaded from the CCDC.
;
_cell_angle_alpha 90
_cell_angle_beta 102.327(3)
_cell_angle_gamma 90
_cell_formula_units_Z 4
_cell_length_a 10.4206(3)
_cell_length_b 14.4229(4)
_cell_length_c 21.5777(7)
_cell_measurement_reflns_used 16057
_cell_measurement_temperature 300.0(1)
_cell_measurement_theta_max 29.3590
_cell_measurement_theta_min 2.8180
_cell_volume 3168.26(17)
_computing_cell_refinement 'CrysAlisPro 1.171.42.93a (Rigaku OD, 2023)'
_computing_data_collection 'CrysAlisPro 1.171.42.93a (Rigaku OD, 2023)'
_computing_data_reduction 'CrysAlisPro 1.171.42.93a (Rigaku OD, 2023)'
_computing_molecular_graphics 'Olex2 1.5 (Dolomanov et al., 2009)'
_computing_publication_material 'Olex2 1.5 (Dolomanov et al., 2009)'
_computing_structure_refinement 'SHELXL 2018/3 (Sheldrick, 2015)'
_computing_structure_solution 'SHELXT  (Sheldrick, 2015)'
_diffrn_ambient_environment N~2~
_diffrn_ambient_temperature 300.0(1)
_diffrn_detector 'Hybrid Pixel Array Detector'
_diffrn_detector_area_resol_mean 10.0000
_diffrn_detector_type HyPix
_diffrn_measured_fraction_theta_full 0.998
_diffrn_measured_fraction_theta_max 0.843
_diffrn_measurement_details
;
List of Runs (angles in degrees, time in seconds):

  # Type    Start    End  Width  t~exp~   \w     \q     \k     \f   Frames
#--------------------------------------------------------------------------
  1  \w      4.00  29.00   0.50    1.50    --    6.58 -78.00 129.00   50
  2  \w    -39.00 -12.00   0.50    1.50    --   -7.98 -78.00 129.00   54
  3  \w    -28.00  19.00   0.50    1.50    --   -7.98  78.00-104.00   94
  4  \w      0.00  35.00   0.50    1.50    --    6.58 -99.00 120.00   70
  5  \w      6.00  39.00   0.50    1.50    --    6.58 -99.00-120.00   66
  6  \w    -11.00  15.00   0.50    1.50    --    6.58 -77.00  60.00   52
  7  \w      2.00  38.00   0.50    1.50    --    6.58  57.00 -90.00   72
  8  \w    -31.00   7.00   0.50    1.50    --   -7.98 -57.00  30.00   76
  9  \w    -23.00  15.00   0.50    1.50    --   -7.98  77.00 -60.00   76
 10  \w    -28.00   7.00   0.50    1.50    --   -7.98 -57.00  60.00   70
 11  \w    -15.00  15.00   0.50    1.50    --   -7.98 -77.00 -30.00   60
;
_diffrn_measurement_device 'four-circle diffractometer'
_diffrn_measurement_device_type 'XtaLAB Synergy, Dualflex, HyPix'
_diffrn_measurement_method '\w scans'
_diffrn_orient_matrix_type 'CrysAlisPro convention (1999,Acta A55,543-557)'
_diffrn_orient_matrix_UB_11 -0.0346698000
_diffrn_orient_matrix_UB_12 0.0422462000
_diffrn_orient_matrix_UB_13 -0.0074761000
_diffrn_orient_matrix_UB_21 0.0036720000
_diffrn_orient_matrix_UB_22 0.0082166000
_diffrn_orient_matrix_UB_23 0.0327415000
_diffrn_orient_matrix_UB_31 0.0603196000
_diffrn_orient_matrix_UB_32 0.0238048000
_diffrn_orient_matrix_UB_33 0.0019873000
_diffrn_radiation_monochromator mirror
_diffrn_radiation_probe x-ray
_diffrn_radiation_type 'Mo K\a'
_diffrn_radiation_wavelength 0.71073
_diffrn_reflns_av_R_equivalents 0.0641
_diffrn_reflns_av_unetI/netI 0.0553
_diffrn_reflns_Laue_measured_fraction_full 0.998
_diffrn_reflns_Laue_measured_fraction_max 0.843
_diffrn_reflns_limit_h_max 14
_diffrn_reflns_limit_h_min -14
_diffrn_reflns_limit_k_max 21
_diffrn_reflns_limit_k_min -19
_diffrn_reflns_limit_l_max 28
_diffrn_reflns_limit_l_min -31
_diffrn_reflns_number 39450
_diffrn_reflns_point_group_measured_fraction_full 0.998
_diffrn_reflns_point_group_measured_fraction_max 0.843
_diffrn_reflns_theta_full 25.242
_diffrn_reflns_theta_max 31.716
_diffrn_reflns_theta_min 2.449
_diffrn_source 'micro-focus sealed X-ray tube'
_diffrn_source_type 'PhotonJet (Mo) X-ray Source'
_exptl_absorpt_coefficient_mu 6.439
_exptl_absorpt_correction_T_max 1.000
_exptl_absorpt_correction_T_min 0.256
_exptl_absorpt_correction_type gaussian
_exptl_absorpt_process_details
;
CrysAlisPro 1.171.42.93a (Rigaku Oxford Diffraction, 2023)
Numerical absorption correction based on gaussian integration over
a multifaceted crystal model
Empirical absorption correction using spherical harmonics,
implemented in SCALE3 ABSPACK scaling algorithm.
;
_exptl_crystal_colour green
_exptl_crystal_colour_primary green
_exptl_crystal_density_diffrn 2.280
_exptl_crystal_description plate
_exptl_crystal_F_000 2004
_exptl_crystal_size_max 0.353
_exptl_crystal_size_mid 0.275
_exptl_crystal_size_min 0.111
_refine_diff_density_max 1.156
_refine_diff_density_min -1.081
_refine_diff_density_rms 0.141
_refine_ls_extinction_method none
_refine_ls_goodness_of_fit_ref 1.050
_refine_ls_hydrogen_treatment constr
_refine_ls_matrix_type full
_refine_ls_number_parameters 317
_refine_ls_number_reflns 9054
_refine_ls_number_restraints 6
_refine_ls_restrained_S_all 1.050
_refine_ls_R_factor_all 0.0626
_refine_ls_R_factor_gt 0.0394
_refine_ls_shift/su_max 0.001
_refine_ls_shift/su_mean 0.000
_refine_ls_structure_factor_coef Fsqd
_refine_ls_weighting_details 'w=1/[\s^2^(Fo^2^)+(0.0377P)^2^] where P=(Fo^2^+2Fc^2^)/3'
_refine_ls_weighting_scheme calc
_refine_ls_wR_factor_gt 0.0878
_refine_ls_wR_factor_ref 0.0956
_reflns_Friedel_coverage 0.000
_reflns_number_gt 6424
_reflns_number_total 9054
_reflns_threshold_expression 'I > 2\s(I)'
_cod_data_source_file d4sc03786c2.cif
_cod_data_source_block Cpstar2DyTIP300K
_cod_depositor_comments 'Adding full bibliography for 1572175--1572199.cif.'
_cod_original_cell_volume 3168.25(16)
_cod_database_code 1572177
_shelx_shelxl_version_number 2018/3
_chemical_oxdiff_formula C25H32Cl2DyI4N
_shelx_space_group_comment
;
The symmetry employed for this shelxl refinement is uniquely defined
by the following loop, which should always be used as a source of
symmetry information in preference to the above space-group names.
They are only intended as comments.
;
_shelx_estimated_absorpt_t_max 0.535
_shelx_estimated_absorpt_t_min 0.210
_olex2_refinement_description
;
1. Fixed Uiso
 At 1.2 times of:
  All C(H,H,H,H) groups
 At 1.5 times of:
  All C(H,H,H) groups
2. Uiso/Uaniso restraints and constraints
Cl1B \\sim Cl1A: within 2A with sigma of 0.04 and sigma for terminal atoms of
0.08 within 2A
3. Others
 Fixed Sof: Cl1A(0.5) H26C(0.5) H26D(0.5) H26A(0.5) H26B(0.5) Cl1B(0.5)
4.a Secondary CH2 refined with riding coordinates:
 C26(H26C,H26D), C26(H26A,H26B)
4.b Idealised Me refined as rotating group:
 C21(H21A,H21B,H21C), C25(H25A,H25B,H25C), C15(H15A,H15B,H15C), C12(H12A,H12B,
 H12C), C11(H11A,H11B,H11C), C14(H14A,H14B,H14C), C22(H22A,H22B,H22C), C23(H23A,
 H23B,H23C), C13(H13A,H13B,H13C), C24(H24A,H24B,H24C)
;
_olex2_submission_special_instructions 'No special instructions were received'
_oxdiff_exptl_absorpt_empirical_details
;
Empirical correction (ABSPACK) includes:
- Absorption correction using spherical harmonics
- Frame scaling
- Detector area scaling
;
_oxdiff_exptl_absorpt_empirical_full_max 2.611
_oxdiff_exptl_absorpt_empirical_full_min 0.617

loop_
_space_group_symop_operation_xyz
'x, y, z'
'-x, y+1/2, -z+1/2'
'-x, -y, -z'
'x, -y-1/2, z-1/2'

loop_
_atom_site_label
_atom_site_type_symbol
_atom_site_fract_x
_atom_site_fract_y
_atom_site_fract_z
_atom_site_U_iso_or_equiv
_atom_site_adp_type
_atom_site_occupancy
_atom_site_site_symmetry_order
_atom_site_calc_flag
_atom_site_refinement_flags_posn
_atom_site_refinement_flags_adp
_atom_site_refinement_flags_occupancy
_atom_site_disorder_assembly
_atom_site_disorder_group
Dy1 Dy 0.80397(2) 0.71664(2) 0.33850(2) 0.03525(7) Uani 1 1 d . . . . .
I1 I 0.52343(3) 0.61843(2) 0.27861(2) 0.05221(10) Uani 1 1 d . . . . .
I4 I 0.82273(4) 0.93932(2) 0.20089(2) 0.06080(11) Uani 1 1 d . . . . .
I3 I 0.48839(4) 0.93879(3) 0.08271(2) 0.06137(11) Uani 1 1 d . . . . .
I2 I 0.29483(4) 0.72543(3) 0.12866(3) 0.07814(14) Uani 1 1 d . . . . .
Cl2 Cl 0.6086(3) 0.62690(16) 0.07806(11) 0.1106(7) Uani 1 1 d . . . . .
Cl1A Cl 0.6939(10) 0.4457(8) 0.0403(7) 0.160(5) Uani 0.5 1 d . U P A 1
N1 N 0.6783(4) 0.7751(2) 0.24083(18) 0.0399(8) Uani 1 1 d . . . . .
C5 C 0.6696(4) 0.8459(3) 0.1981(2) 0.0397(9) Uani 1 1 d . . . . .
C2 C 0.5611(4) 0.7299(3) 0.2238(2) 0.0416(10) Uani 1 1 d . . . . .
C10 C 0.9584(5) 0.6494(4) 0.2660(2) 0.0505(12) Uani 1 1 d . . . . .
C6 C 0.8879(5) 0.5721(3) 0.2821(3) 0.0499(12) Uani 1 1 d . . . . .
C8 C 1.0269(5) 0.6220(4) 0.3725(3) 0.0539(13) Uani 1 1 d . . . . .
C21 C 0.5223(6) 0.7346(5) 0.4240(3) 0.0755(19) Uani 1 1 d . . . . .
H21A H 0.461111 0.744673 0.384469 0.113 Uiso 1 1 calc R U . . .
H21B H 0.492405 0.766386 0.457336 0.113 Uiso 1 1 calc R U . . .
H21C H 0.528742 0.669442 0.433055 0.113 Uiso 1 1 calc R U . . .
C20 C 0.6784(6) 0.8512(3) 0.3843(2) 0.0521(12) Uani 1 1 d . . . . .
C19 C 0.8142(5) 0.8723(3) 0.4028(3) 0.0505(12) Uani 1 1 d . . . . .
C4 C 0.5512(4) 0.8453(3) 0.1562(2) 0.0411(10) Uani 1 1 d . . . . .
C9 C 1.0423(5) 0.6793(4) 0.3218(3) 0.0557(13) Uani 1 1 d . . . . .
C3 C 0.4793(4) 0.7707(3) 0.1726(2) 0.0427(10) Uani 1 1 d . . . . .
C16 C 0.6558(5) 0.7715(3) 0.4192(2) 0.0461(11) Uani 1 1 d . . . . .
C25 C 0.5759(7) 0.9093(5) 0.3426(3) 0.084(2) Uani 1 1 d . . . . .
H25A H 0.613746 0.940010 0.311278 0.127 Uiso 1 1 calc R U . . .
H25B H 0.543364 0.954773 0.367883 0.127 Uiso 1 1 calc R U . . .
H25C H 0.504830 0.870433 0.321841 0.127 Uiso 1 1 calc R U . . .
C15 C 0.9540(8) 0.6809(5) 0.1999(3) 0.086(2) Uani 1 1 d . . . . .
H15A H 0.864906 0.679793 0.176177 0.129 Uiso 1 1 calc R U . . .
H15B H 1.006655 0.640378 0.180223 0.129 Uiso 1 1 calc R U . . .
H15C H 0.987733 0.742958 0.200573 0.129 Uiso 1 1 calc R U . . .
C12 C 0.8863(8) 0.4771(5) 0.3839(4) 0.094(3) Uani 1 1 d . . . . .
H12A H 0.903720 0.492454 0.428218 0.141 Uiso 1 1 calc R U . . .
H12B H 0.934270 0.422192 0.377842 0.141 Uiso 1 1 calc R U . . .
H12C H 0.793932 0.466109 0.369094 0.141 Uiso 1 1 calc R U . . .
C11 C 0.8002(7) 0.5093(5) 0.2342(4) 0.090(2) Uani 1 1 d . . . . .
H11A H 0.747011 0.471757 0.255536 0.135 Uiso 1 1 calc R U . . .
H11B H 0.853779 0.469982 0.214203 0.135 Uiso 1 1 calc R U . . .
H11C H 0.744502 0.546562 0.202581 0.135 Uiso 1 1 calc R U . . .
C14 C 1.1424(7) 0.7559(5) 0.3249(5) 0.103(3) Uani 1 1 d . . . . .
H14A H 1.100325 0.810166 0.304179 0.154 Uiso 1 1 calc R U . . .
H14B H 1.210336 0.736073 0.304049 0.154 Uiso 1 1 calc R U . . .
H14C H 1.180073 0.770006 0.368456 0.154 Uiso 1 1 calc R U . . .
C17 C 0.7758(5) 0.7434(3) 0.4566(2) 0.0457(11) Uani 1 1 d . . . . .
C18 C 0.8733(5) 0.8057(3) 0.4477(2) 0.0473(11) Uani 1 1 d . . . . .
C22 C 0.7931(8) 0.6664(5) 0.5058(3) 0.081(2) Uani 1 1 d . . . . .
H22A H 0.713721 0.630718 0.500188 0.121 Uiso 1 1 calc R U . . .
H22B H 0.812341 0.692980 0.547525 0.121 Uiso 1 1 calc R U . . .
H22C H 0.864273 0.626898 0.500658 0.121 Uiso 1 1 calc R U . . .
C7 C 0.9284(5) 0.5560(3) 0.3473(3) 0.0505(12) Uani 1 1 d . . . . .
C23 C 1.0097(6) 0.8135(6) 0.4897(4) 0.088(2) Uani 1 1 d . . . . .
H23A H 1.045630 0.752609 0.499279 0.132 Uiso 1 1 calc R U . . .
H23B H 1.004349 0.844716 0.528320 0.132 Uiso 1 1 calc R U . . .
H23C H 1.065320 0.848147 0.467930 0.132 Uiso 1 1 calc R U . . .
C13 C 1.1164(8) 0.6167(6) 0.4365(3) 0.105(3) Uani 1 1 d . . . . .
H13A H 1.156310 0.676152 0.447379 0.158 Uiso 1 1 calc R U . . .
H13B H 1.183455 0.571357 0.435761 0.158 Uiso 1 1 calc R U . . .
H13C H 1.066828 0.599241 0.467363 0.158 Uiso 1 1 calc R U . . .
C24 C 0.8815(9) 0.9596(5) 0.3853(4) 0.096(3) Uani 1 1 d . . . . .
H24A H 0.964926 0.943395 0.376254 0.145 Uiso 1 1 calc R U . . .
H24B H 0.894444 1.002494 0.420096 0.145 Uiso 1 1 calc R U . . .
H24C H 0.827326 0.987792 0.348530 0.145 Uiso 1 1 calc R U . . .
C26 C 0.6914(13) 0.5603(6) 0.0355(5) 0.139(4) Uani 1 1 d . . . . .
H26C H 0.657833 0.575606 -0.008807 0.167 Uiso 0.5 1 calc R U P A 1
H26D H 0.782117 0.580723 0.045804 0.167 Uiso 0.5 1 calc R U P A 1
H26A H 0.644731 0.561346 -0.008543 0.167 Uiso 0.5 1 calc R U P A -1
H26B H 0.777096 0.587761 0.037412 0.167 Uiso 0.5 1 calc R U P A -1
Cl1B Cl 0.7119(12) 0.4526(7) 0.0582(5) 0.132(4) Uani 0.5 1 d . U P A -1

loop_
_atom_site_aniso_label
_atom_site_aniso_U_11
_atom_site_aniso_U_22
_atom_site_aniso_U_33
_atom_site_aniso_U_23
_atom_site_aniso_U_13
_atom_site_aniso_U_12
Dy1 0.03324(11) 0.03477(11) 0.03527(12) -0.00021(8) 0.00178(8) 0.00437(7)
I1 0.0536(2) 0.04554(18) 0.0563(2) 0.00306(14) 0.00907(16) -0.01455(13)
I4 0.0541(2) 0.0573(2) 0.0703(3) 0.00941(17) 0.01170(18) -0.01600(15)
I3 0.0715(2) 0.0632(2) 0.0477(2) 0.01534(16) 0.00871(17) 0.02200(17)
I2 0.0442(2) 0.0752(3) 0.0994(4) -0.0024(2) -0.0196(2) -0.00760(16)
Cl2 0.1328(19) 0.1136(17) 0.0862(15) 0.0095(12) 0.0248(13) 0.0421(14)
Cl1A 0.100(5) 0.105(5) 0.284(15) -0.039(7) 0.061(7) -0.007(4)
N1 0.036(2) 0.044(2) 0.038(2) 0.0029(16) 0.0022(16) -0.0034(15)
C5 0.040(2) 0.039(2) 0.040(2) 0.0045(19) 0.0067(19) 0.0000(17)
C2 0.039(2) 0.035(2) 0.049(3) 0.0010(19) 0.007(2) -0.0038(17)
C10 0.053(3) 0.056(3) 0.044(3) 0.008(2) 0.015(2) 0.015(2)
C6 0.042(3) 0.041(3) 0.063(3) -0.015(2) 0.004(2) 0.0070(19)
C8 0.050(3) 0.057(3) 0.051(3) -0.005(2) 0.002(2) 0.022(2)
C21 0.052(4) 0.099(5) 0.079(5) -0.030(4) 0.021(3) -0.009(3)
C20 0.070(3) 0.045(3) 0.039(3) -0.003(2) 0.006(2) 0.020(2)
C19 0.065(3) 0.039(2) 0.050(3) -0.011(2) 0.019(3) -0.006(2)
C4 0.040(2) 0.041(2) 0.041(3) 0.001(2) 0.005(2) 0.0057(18)
C9 0.037(3) 0.049(3) 0.082(4) -0.005(3) 0.015(3) 0.003(2)
C3 0.037(2) 0.045(2) 0.043(3) -0.005(2) 0.0012(19) 0.0002(18)
C16 0.043(3) 0.049(3) 0.046(3) -0.005(2) 0.010(2) 0.0046(19)
C25 0.103(5) 0.086(4) 0.060(4) 0.004(3) 0.005(4) 0.056(4)
C15 0.109(6) 0.094(5) 0.067(4) 0.017(4) 0.045(4) 0.033(4)
C12 0.107(6) 0.062(4) 0.129(7) 0.036(4) 0.060(5) 0.022(4)
C11 0.074(4) 0.087(5) 0.101(6) -0.047(4) 0.001(4) 0.006(3)
C14 0.063(4) 0.076(4) 0.177(9) -0.024(5) 0.040(5) -0.019(3)
C17 0.056(3) 0.043(2) 0.036(2) -0.002(2) 0.008(2) 0.010(2)
C18 0.044(3) 0.052(3) 0.042(3) -0.011(2) 0.002(2) 0.001(2)
C22 0.107(6) 0.074(4) 0.064(4) 0.025(3) 0.025(4) 0.021(4)
C7 0.052(3) 0.037(2) 0.065(4) 0.011(2) 0.018(3) 0.017(2)
C23 0.056(4) 0.114(6) 0.084(5) -0.047(5) -0.007(3) -0.002(3)
C13 0.089(5) 0.144(7) 0.065(5) -0.022(5) -0.024(4) 0.065(5)
C24 0.145(8) 0.059(4) 0.101(6) -0.016(4) 0.063(6) -0.035(4)
C26 0.232(13) 0.101(7) 0.113(8) 0.030(6) 0.102(9) 0.017(7)
Cl1B 0.201(9) 0.104(6) 0.090(4) 0.023(4) 0.027(4) 0.077(6)

loop_
_atom_type_symbol
_atom_type_description
_atom_type_scat_dispersion_real
_atom_type_scat_dispersion_imag
_atom_type_scat_source
C C 0.0033 0.0016 'International Tables Vol C Tables 4.2.6.8 and 6.1.1.4'
H H 0.0000 0.0000 'International Tables Vol C Tables 4.2.6.8 and 6.1.1.4'
Cl Cl 0.1484 0.1585 'International Tables Vol C Tables 4.2.6.8 and 6.1.1.4'
Dy Dy -0.1892 4.4098 'International Tables Vol C Tables 4.2.6.8 and 6.1.1.4'
I I -0.4742 1.8119 'International Tables Vol C Tables 4.2.6.8 and 6.1.1.4'
N N 0.0061 0.0033 'International Tables Vol C Tables 4.2.6.8 and 6.1.1.4'

loop_
_exptl_crystal_face_index_h
_exptl_crystal_face_index_k
_exptl_crystal_face_index_l
_exptl_crystal_face_perp_dist
1 -1 0 0.1241
1 1 0 0.1231
-1 1 0 0.1293
-1 -1 0 0.1498
0 0 1 0.0585
0 0 -1 0.0528
1 1 -2 0.0993
-1 -1 2 0.1399
-1 -1 -1 0.1333
0 1 -2 0.0924
-2 -1 -1 0.1448
0 1 2 0.0988
1 0 2 0.1081
1 0 -2 0.1036
7 6 21 0.0941

loop_
_geom_angle_atom_site_label_1
_geom_angle_atom_site_label_2
_geom_angle_atom_site_label_3
_geom_angle
_geom_angle_site_symmetry_1
_geom_angle_site_symmetry_3
_geom_angle_publ_flag
N1 Dy1 I1 61.71(9) . . ?
N1 Dy1 C10 84.07(14) . . ?
N1 Dy1 C6 92.60(15) . . ?
N1 Dy1 C8 135.05(15) . . ?
N1 Dy1 C20 81.30(14) . . ?
N1 Dy1 C19 96.70(15) . . ?
N1 Dy1 C9 107.85(17) . . ?
N1 Dy1 C16 100.70(14) . . ?
N1 Dy1 C17 130.11(14) . . ?
N1 Dy1 C18 127.55(14) . . ?
N1 Dy1 C7 122.82(16) . . ?
C10 Dy1 I1 102.30(12) . . ?
C10 Dy1 C8 51.02(16) . . ?
C10 Dy1 C16 174.63(15) . . ?
C6 Dy1 I1 80.34(11) . . ?
C6 Dy1 C10 30.98(16) . . ?
C6 Dy1 C8 50.89(16) . . ?
C6 Dy1 C16 145.21(16) . . ?
C6 Dy1 C17 131.98(16) . . ?
C8 Dy1 I1 122.92(12) . . ?
C8 Dy1 C16 124.25(16) . . ?
C20 Dy1 I1 89.64(13) . . ?
C20 Dy1 C10 153.87(17) . . ?
C20 Dy1 C6 169.88(17) . . ?
C20 Dy1 C8 138.23(17) . . ?
C20 Dy1 C16 30.92(15) . . ?
C20 Dy1 C17 50.97(15) . . ?
C19 Dy1 I1 120.82(12) . . ?
C19 Dy1 C10 131.40(17) . . ?
C19 Dy1 C6 158.80(16) . . ?
C19 Dy1 C8 111.01(18) . . ?
C19 Dy1 C20 31.19(17) . . ?
C19 Dy1 C9 108.24(17) . . ?
C19 Dy1 C16 50.91(15) . . ?
C19 Dy1 C17 50.95(15) . . ?
C19 Dy1 C18 31.02(16) . . ?
C19 Dy1 C7 138.34(18) . . ?
C9 Dy1 I1 130.38(12) . . ?
C9 Dy1 C10 30.56(17) . . ?
C9 Dy1 C6 50.62(16) . . ?
C9 Dy1 C8 30.79(17) . . ?
C9 Dy1 C20 139.02(18) . . ?
C9 Dy1 C16 146.90(18) . . ?
C9 Dy1 C17 117.45(18) . . ?
C9 Dy1 C18 97.73(17) . . ?
C9 Dy1 C7 50.91(16) . . ?
C16 Dy1 I1 78.09(11) . . ?
C17 Dy1 I1 99.80(11) . . ?
C17 Dy1 C10 145.43(15) . . ?
C17 Dy1 C8 94.55(16) . . ?
C17 Dy1 C16 30.31(15) . . ?
C18 Dy1 I1 128.03(11) . . ?
C18 Dy1 C10 128.11(16) . . ?
C18 Dy1 C6 137.35(16) . . ?
C18 Dy1 C8 86.97(16) . . ?
C18 Dy1 C20 51.27(16) . . ?
C18 Dy1 C16 50.50(15) . . ?
C18 Dy1 C17 30.64(16) . . ?
C7 Dy1 I1 91.85(12) . . ?
C7 Dy1 C10 51.09(16) . . ?
C7 Dy1 C6 30.63(17) . . ?
C7 Dy1 C8 31.08(17) . . ?
C7 Dy1 C20 152.90(16) . . ?
C7 Dy1 C16 123.63(16) . . ?
C7 Dy1 C17 102.22(16) . . ?
C7 Dy1 C18 108.97(17) . . ?
C2 I1 Dy1 68.14(13) . . ?
C5 N1 Dy1 143.7(3) . . ?
C2 N1 Dy1 111.2(3) . . ?
C2 N1 C5 104.4(4) . . ?
N1 C5 I4 121.7(3) . . ?
N1 C5 C4 111.3(4) . . ?
C4 C5 I4 127.0(3) . . ?
N1 C2 I1 118.8(3) . . ?
N1 C2 C3 112.3(4) . . ?
C3 C2 I1 128.8(3) . . ?
C6 C10 Dy1 74.5(3) . . ?
C6 C10 C15 124.2(6) . . ?
C9 C10 Dy1 74.1(3) . . ?
C9 C10 C6 107.1(5) . . ?
C9 C10 C15 128.1(6) . . ?
C15 C10 Dy1 123.6(4) . . ?
C10 C6 Dy1 74.5(3) . . ?
C10 C6 C11 124.6(6) . . ?
C11 C6 Dy1 124.7(4) . . ?
C7 C6 Dy1 74.2(3) . . ?
C7 C6 C10 108.4(5) . . ?
C7 C6 C11 126.3(6) . . ?
C9 C8 Dy1 73.9(3) . . ?
C9 C8 C7 106.8(5) . . ?
C9 C8 C13 126.6(6) . . ?
C7 C8 Dy1 73.8(3) . . ?
C7 C8 C13 125.2(6) . . ?
C13 C8 Dy1 128.1(4) . . ?
H21A C21 H21B 109.5 . . ?
H21A C21 H21C 109.5 . . ?
H21B C21 H21C 109.5 . . ?
C16 C21 H21A 109.5 . . ?
C16 C21 H21B 109.5 . . ?
C16 C21 H21C 109.5 . . ?
C19 C20 Dy1 73.7(3) . . ?
C19 C20 C16 107.0(4) . . ?
C19 C20 C25 126.1(6) . . ?
C16 C20 Dy1 75.9(3) . . ?
C16 C20 C25 126.4(6) . . ?
C25 C20 Dy1 122.1(4) . . ?
C20 C19 Dy1 75.1(3) . . ?
C20 C19 C24 126.2(6) . . ?
C18 C19 Dy1 75.1(3) . . ?
C18 C19 C20 108.1(4) . . ?
C18 C19 C24 125.1(6) . . ?
C24 C19 Dy1 122.9(4) . . ?
C5 C4 I3 126.5(3) . . ?
C5 C4 C3 107.1(4) . . ?
C3 C4 I3 126.4(3) . . ?
C10 C9 Dy1 75.3(3) . . ?
C10 C9 C8 109.5(5) . . ?
C10 C9 C14 124.3(6) . . ?
C8 C9 Dy1 75.3(3) . . ?
C8 C9 C14 125.9(6) . . ?
C14 C9 Dy1 120.4(4) . . ?
C2 C3 I2 126.3(3) . . ?
C2 C3 C4 105.0(4) . . ?
C4 C3 I2 128.6(4) . . ?
C21 C16 Dy1 127.2(4) . . ?
C20 C16 Dy1 73.2(3) . . ?
C20 C16 C21 125.4(5) . . ?
C17 C16 Dy1 73.8(3) . . ?
C17 C16 C21 125.6(5) . . ?
C17 C16 C20 108.2(4) . . ?
C20 C25 H25A 109.5 . . ?
C20 C25 H25B 109.5 . . ?
C20 C25 H25C 109.5 . . ?
H25A C25 H25B 109.5 . . ?
H25A C25 H25C 109.5 . . ?
H25B C25 H25C 109.5 . . ?
C10 C15 H15A 109.5 . . ?
C10 C15 H15B 109.5 . . ?
C10 C15 H15C 109.5 . . ?
H15A C15 H15B 109.5 . . ?
H15A C15 H15C 109.5 . . ?
H15B C15 H15C 109.5 . . ?
H12A C12 H12B 109.5 . . ?
H12A C12 H12C 109.5 . . ?
H12B C12 H12C 109.5 . . ?
C7 C12 H12A 109.5 . . ?
C7 C12 H12B 109.5 . . ?
C7 C12 H12C 109.5 . . ?
C6 C11 H11A 109.5 . . ?
C6 C11 H11B 109.5 . . ?
C6 C11 H11C 109.5 . . ?
H11A C11 H11B 109.5 . . ?
H11A C11 H11C 109.5 . . ?
H11B C11 H11C 109.5 . . ?
C9 C14 H14A 109.5 . . ?
C9 C14 H14B 109.5 . . ?
C9 C14 H14C 109.5 . . ?
H14A C14 H14B 109.5 . . ?
H14A C14 H14C 109.5 . . ?
H14B C14 H14C 109.5 . . ?
C16 C17 Dy1 75.9(3) . . ?
C16 C17 C18 108.7(4) . . ?
C16 C17 C22 125.1(5) . . ?
C18 C17 Dy1 74.2(3) . . ?
C18 C17 C22 125.7(5) . . ?
C22 C17 Dy1 122.9(4) . . ?
C19 C18 Dy1 73.9(3) . . ?
C19 C18 C23 125.1(5) . . ?
C17 C18 Dy1 75.1(3) . . ?
C17 C18 C19 108.0(4) . . ?
C17 C18 C23 125.5(6) . . ?
C23 C18 Dy1 127.7(4) . . ?
C17 C22 H22A 109.5 . . ?
C17 C22 H22B 109.5 . . ?
C17 C22 H22C 109.5 . . ?
H22A C22 H22B 109.5 . . ?
H22A C22 H22C 109.5 . . ?
H22B C22 H22C 109.5 . . ?
C6 C7 Dy1 75.2(3) . . ?
C6 C7 C8 108.2(5) . . ?
C6 C7 C12 126.5(6) . . ?
C8 C7 Dy1 75.1(3) . . ?
C8 C7 C12 125.1(6) . . ?
C12 C7 Dy1 120.5(4) . . ?
C18 C23 H23A 109.5 . . ?
C18 C23 H23B 109.5 . . ?
C18 C23 H23C 109.5 . . ?
H23A C23 H23B 109.5 . . ?
H23A C23 H23C 109.5 . . ?
H23B C23 H23C 109.5 . . ?
C8 C13 H13A 109.5 . . ?
C8 C13 H13B 109.5 . . ?
C8 C13 H13C 109.5 . . ?
H13A C13 H13B 109.5 . . ?
H13A C13 H13C 109.5 . . ?
H13B C13 H13C 109.5 . . ?
C19 C24 H24A 109.5 . . ?
C19 C24 H24B 109.5 . . ?
C19 C24 H24C 109.5 . . ?
H24A C24 H24B 109.5 . . ?
H24A C24 H24C 109.5 . . ?
H24B C24 H24C 109.5 . . ?
Cl2 C26 H26C 106.7 . . ?
Cl2 C26 H26D 106.7 . . ?
Cl2 C26 H26A 108.4 . . ?
Cl2 C26 H26B 108.4 . . ?
Cl1A C26 Cl2 122.5(7) . . ?
Cl1A C26 H26C 106.7 . . ?
Cl1A C26 H26D 106.7 . . ?
Cl1A C26 H26A 94.4 . . ?
Cl1A C26 H26B 113.8 . . ?
H26C C26 H26D 106.6 . . ?
H26C C26 H26A 14.7 . . ?
H26C C26 H26B 94.8 . . ?
H26D C26 H26A 118.7 . . ?
H26D C26 H26B 12.1 . . ?
H26A C26 H26B 107.5 . . ?
Cl1B C26 Cl2 115.4(6) . . ?
Cl1B C26 Cl1A 14.1(8) . . ?
Cl1B C26 H26C 120.7 . . ?
Cl1B C26 H26D 99.3 . . ?
Cl1B C26 H26A 108.4 . . ?
Cl1B C26 H26B 108.4 . . ?

loop_
_geom_bond_atom_site_label_1
_geom_bond_atom_site_label_2
_geom_bond_distance
_geom_bond_site_symmetry_2
_geom_bond_publ_flag
Dy1 I1 3.2572(4) . ?
Dy1 N1 2.385(4) . ?
Dy1 C10 2.655(5) . ?
Dy1 C6 2.655(4) . ?
Dy1 C8 2.658(5) . ?
Dy1 C20 2.647(5) . ?
Dy1 C19 2.630(5) . ?
Dy1 C9 2.640(5) . ?
Dy1 C16 2.682(5) . ?
Dy1 C17 2.655(5) . ?
Dy1 C18 2.644(5) . ?
Dy1 C7 2.642(4) . ?
I1 C2 2.083(4) . ?
I4 C5 2.080(4) . ?
I3 C4 2.078(5) . ?
I2 C3 2.059(5) . ?
Cl2 C26 1.689(9) . ?
Cl1A C26 1.655(14) . ?
N1 C5 1.365(5) . ?
N1 C2 1.363(6) . ?
C5 C4 1.365(6) . ?
C2 C3 1.374(7) . ?
C10 C6 1.418(7) . ?
C10 C9 1.395(8) . ?
C10 C15 1.490(8) . ?
C6 C11 1.524(8) . ?
C6 C7 1.399(8) . ?
C8 C9 1.407(8) . ?
C8 C7 1.420(8) . ?
C8 C13 1.494(8) . ?
C21 H21A 0.9600 . ?
C21 H21B 0.9600 . ?
C21 H21C 0.9600 . ?
C21 C16 1.513(8) . ?
C20 C19 1.419(8) . ?
C20 C16 1.421(7) . ?
C20 C25 1.498(7) . ?
C19 C18 1.410(7) . ?
C19 C24 1.527(8) . ?
C4 C3 1.400(6) . ?
C9 C14 1.511(8) . ?
C16 C17 1.396(7) . ?
C25 H25A 0.9600 . ?
C25 H25B 0.9600 . ?
C25 H25C 0.9600 . ?
C15 H15A 0.9600 . ?
C15 H15B 0.9600 . ?
C15 H15C 0.9600 . ?
C12 H12A 0.9600 . ?
C12 H12B 0.9600 . ?
C12 H12C 0.9600 . ?
C12 C7 1.504(8) . ?
C11 H11A 0.9600 . ?
C11 H11B 0.9600 . ?
C11 H11C 0.9600 . ?
C14 H14A 0.9600 . ?
C14 H14B 0.9600 . ?
C14 H14C 0.9600 . ?
C17 C18 1.400(7) . ?
C17 C22 1.519(7) . ?
C18 C23 1.517(8) . ?
C22 H22A 0.9600 . ?
C22 H22B 0.9600 . ?
C22 H22C 0.9600 . ?
C23 H23A 0.9600 . ?
C23 H23B 0.9600 . ?
C23 H23C 0.9600 . ?
C13 H13A 0.9600 . ?
C13 H13B 0.9600 . ?
C13 H13C 0.9600 . ?
C24 H24A 0.9600 . ?
C24 H24B 0.9600 . ?
C24 H24C 0.9600 . ?
C26 H26C 0.9700 . ?
C26 H26D 0.9700 . ?
C26 H26A 0.9700 . ?
C26 H26B 0.9700 . ?
C26 Cl1B 1.629(12) . ?

loop_
_geom_torsion_atom_site_label_1
_geom_torsion_atom_site_label_2
_geom_torsion_atom_site_label_3
_geom_torsion_atom_site_label_4
_geom_torsion
_geom_torsion_site_symmetry_1
_geom_torsion_site_symmetry_2
_geom_torsion_site_symmetry_3
_geom_torsion_site_symmetry_4
_geom_torsion_publ_flag
Dy1 N1 C5 I4 12.4(7) . . . . ?
Dy1 N1 C5 C4 -167.5(4) . . . . ?
Dy1 N1 C2 I1 -4.8(4) . . . . ?
Dy1 N1 C2 C3 171.5(3) . . . . ?
Dy1 C10 C6 C11 121.8(5) . . . . ?
Dy1 C10 C6 C7 -67.0(3) . . . . ?
Dy1 C10 C9 C8 68.3(3) . . . . ?
Dy1 C10 C9 C14 -117.0(5) . . . . ?
Dy1 C6 C7 C8 -68.5(3) . . . . ?
Dy1 C6 C7 C12 117.3(5) . . . . ?
Dy1 C8 C9 C10 -68.3(4) . . . . ?
Dy1 C8 C9 C14 117.1(6) . . . . ?
Dy1 C8 C7 C6 68.6(3) . . . . ?
Dy1 C8 C7 C12 -117.1(5) . . . . ?
Dy1 C20 C19 C18 -68.5(3) . . . . ?
Dy1 C20 C19 C24 120.1(5) . . . . ?
Dy1 C20 C16 C21 -124.1(5) . . . . ?
Dy1 C20 C16 C17 66.0(3) . . . . ?
Dy1 C19 C18 C17 -68.0(3) . . . . ?
Dy1 C19 C18 C23 125.1(5) . . . . ?
Dy1 C16 C17 C18 67.6(3) . . . . ?
Dy1 C16 C17 C22 -120.5(5) . . . . ?
Dy1 C17 C18 C19 67.2(3) . . . . ?
Dy1 C17 C18 C23 -125.9(5) . . . . ?
I1 C2 C3 I2 -5.8(7) . . . . ?
I1 C2 C3 C4 176.8(3) . . . . ?
I4 C5 C4 I3 -0.5(6) . . . . ?
I4 C5 C4 C3 -179.6(3) . . . . ?
I3 C4 C3 I2 2.9(6) . . . . ?
I3 C4 C3 C2 -179.8(3) . . . . ?
N1 C5 C4 I3 179.3(3) . . . . ?
N1 C5 C4 C3 0.3(5) . . . . ?
N1 C2 C3 I2 178.4(3) . . . . ?
N1 C2 C3 C4 1.0(6) . . . . ?
C5 N1 C2 I1 -177.1(3) . . . . ?
C5 N1 C2 C3 -0.8(5) . . . . ?
C5 C4 C3 I2 -178.0(3) . . . . ?
C5 C4 C3 C2 -0.7(5) . . . . ?
C2 N1 C5 I4 -179.8(3) . . . . ?
C2 N1 C5 C4 0.3(5) . . . . ?
C10 C6 C7 Dy1 67.3(3) . . . . ?
C10 C6 C7 C8 -1.3(5) . . . . ?
C10 C6 C7 C12 -175.4(5) . . . . ?
C6 C10 C9 Dy1 -67.8(3) . . . . ?
C6 C10 C9 C8 0.5(6) . . . . ?
C6 C10 C9 C14 175.2(5) . . . . ?
C21 C16 C17 Dy1 124.5(5) . . . . ?
C21 C16 C17 C18 -167.9(5) . . . . ?
C21 C16 C17 C22 4.0(8) . . . . ?
C20 C19 C18 Dy1 68.5(3) . . . . ?
C20 C19 C18 C17 0.5(5) . . . . ?
C20 C19 C18 C23 -166.4(5) . . . . ?
C20 C16 C17 Dy1 -65.6(3) . . . . ?
C20 C16 C17 C18 2.0(5) . . . . ?
C20 C16 C17 C22 173.9(5) . . . . ?
C19 C20 C16 Dy1 -67.7(3) . . . . ?
C19 C20 C16 C21 168.2(5) . . . . ?
C19 C20 C16 C17 -1.7(5) . . . . ?
C9 C10 C6 Dy1 67.5(3) . . . . ?
C9 C10 C6 C11 -170.7(5) . . . . ?
C9 C10 C6 C7 0.5(5) . . . . ?
C9 C8 C7 Dy1 -67.0(3) . . . . ?
C9 C8 C7 C6 1.6(5) . . . . ?
C9 C8 C7 C12 175.8(5) . . . . ?
C16 C20 C19 Dy1 69.2(3) . . . . ?
C16 C20 C19 C18 0.7(5) . . . . ?
C16 C20 C19 C24 -170.7(5) . . . . ?
C16 C17 C18 Dy1 -68.7(3) . . . . ?
C16 C17 C18 C19 -1.5(5) . . . . ?
C16 C17 C18 C23 165.3(5) . . . . ?
C25 C20 C19 Dy1 -118.2(5) . . . . ?
C25 C20 C19 C18 173.3(5) . . . . ?
C25 C20 C19 C24 1.9(9) . . . . ?
C25 C20 C16 Dy1 119.7(5) . . . . ?
C25 C20 C16 C21 -4.4(8) . . . . ?
C25 C20 C16 C17 -174.2(5) . . . . ?
C15 C10 C6 Dy1 -120.4(5) . . . . ?
C15 C10 C6 C11 1.3(8) . . . . ?
C15 C10 C6 C7 172.5(5) . . . . ?
C15 C10 C9 Dy1 120.6(6) . . . . ?
C15 C10 C9 C8 -171.2(5) . . . . ?
C15 C10 C9 C14 3.6(9) . . . . ?
C11 C6 C7 Dy1 -121.7(5) . . . . ?
C11 C6 C7 C8 169.8(5) . . . . ?
C11 C6 C7 C12 -4.4(8) . . . . ?
C22 C17 C18 Dy1 119.4(5) . . . . ?
C22 C17 C18 C19 -173.3(5) . . . . ?
C22 C17 C18 C23 -6.5(8) . . . . ?
C7 C8 C9 Dy1 67.0(3) . . . . ?
C7 C8 C9 C10 -1.3(5) . . . . ?
C7 C8 C9 C14 -175.9(5) . . . . ?
C13 C8 C9 Dy1 -125.8(5) . . . . ?
C13 C8 C9 C10 165.9(5) . . . . ?
C13 C8 C9 C14 -8.7(9) . . . . ?
C13 C8 C7 Dy1 125.6(5) . . . . ?
C13 C8 C7 C6 -165.8(5) . . . . ?
C13 C8 C7 C12 8.5(8) . . . . ?
C24 C19 C18 Dy1 -119.9(5) . . . . ?
C24 C19 C18 C17 172.1(5) . . . . ?
C24 C19 C18 C23 5.2(8) . . . . ?

loop_
_exptl_oxdiff_crystal_face_indexfrac_h
_exptl_oxdiff_crystal_face_indexfrac_k
_exptl_oxdiff_crystal_face_indexfrac_l
_exptl_oxdiff_crystal_face_x
_exptl_oxdiff_crystal_face_y
_exptl_oxdiff_crystal_face_z
0.9803 -1.0971 -0.2671 -0.0783 -0.0142 0.0325
1.0662 0.9241 -0.2286 0.0038 0.0040 0.0859
-0.9803 1.0971 0.2671 0.0783 0.0142 -0.0325
-1.0662 -0.9241 0.2286 -0.0038 -0.0040 -0.0859
0.0501 -0.0224 0.9849 -0.0100 0.0322 0.0044
-0.0501 0.0224 -0.9849 0.0100 -0.0322 -0.0044
0.9661 0.9690 -2.1984 0.0239 -0.0605 0.0770
-0.9661 -0.9690 2.1984 -0.0239 0.0605 -0.0770
-1.1163 -0.9016 -0.7564 0.0063 -0.0363 -0.0903
-0.0572 1.0555 -1.9506 0.0612 -0.0554 0.0178
-2.1396 -0.8151 -0.5085 0.0435 -0.0312 -0.1495
0.1432 0.9657 1.9891 0.0210 0.0736 0.0356
1.1234 -0.1314 1.7220 -0.0574 0.0594 0.0681
0.9231 -0.0416 -2.2177 -0.0172 -0.0696 0.0503
7.3238 6.3418 20.8054 -0.1415 0.7602 0.6341
